data_7046837
loop_
_publ_author_name
'Wang, Long'
'Jian, Zhongbao'
'Daniliuc, Constantin G.'
'Kehr, Gerald'
'Erker, Gerhard'

_publ_section_title
;
 Formation of borata-alkene/iminium zwitterions by ynamine hydroboration.
;
_journal_issue 32
_journal_name_full 'Dalton transactions (Cambridge, England : 2003)'
_journal_page_first 10853
_journal_page_last 10856
_journal_paper_doi 10.1039/c8dt02435a
_journal_volume 47
_journal_year 2018
_chemical_formula_sum 'C32 H30 B F10 N'
_chemical_formula_weight 629.38
_space_group_crystal_system monoclinic
_space_group_IT_number 14
_space_group_name_Hall '-P 2yn'
_space_group_name_H-M_alt 'P 1 21/n 1'
_symmetry_space_group_name_Hall '-P 2yn'
_symmetry_space_group_name_H-M 'P 1 21/n 1'
_atom_sites_solution_hydrogens geom
_audit_update_record
;
2018-05-16 deposited with the CCDC.
2018-06-20 downloaded from the CCDC.
;
_cell_angle_alpha 90
_cell_angle_beta 101.141(11)
_cell_angle_gamma 90
_cell_formula_units_Z 4
_cell_length_a 10.5438(16)
_cell_length_b 14.550(2)
_cell_length_c 19.382(3)
_cell_measurement_reflns_used 2387
_cell_measurement_temperature 100.(2)
_cell_measurement_theta_max 64.2740
_cell_measurement_theta_min 3.8252
_cell_volume 2917.4(8)
_computing_cell_refinement 'SAINT V8.37A (Bruker AXS Inc., 2015)'
_computing_data_collection 'APEX3 v2016.1-0 (Bruker AXS Inc., 2016)'
_computing_data_reduction 'SAINT V8.37A (Bruker AXS Inc., 2015)'
_computing_molecular_graphics 'APEX3 v2016.1-0 (Bruker AXS Inc., 2016)'
_computing_publication_material 'APEX3 v2016.1-0 (Bruker AXS Inc., 2016)'
_computing_structure_refinement 'SHELXL-2014/7 (Sheldrick, 2014)'
_computing_structure_solution 'SHELXL-2014/7 (Sheldrick, 2014)'
_diffrn_ambient_temperature 100.(2)
_diffrn_measured_fraction_theta_full 0.997
_diffrn_measured_fraction_theta_max 0.997
_diffrn_measurement_device_type 'Kappa CCD APEXII'
_diffrn_measurement_method 'phi / omega scans'
_diffrn_radiation_monochromator graphite
_diffrn_radiation_type CuK\a
_diffrn_radiation_wavelength 1.54178
_diffrn_reflns_av_R_equivalents 0.1040
_diffrn_reflns_av_unetI/netI 0.0778
_diffrn_reflns_limit_h_max 12
_diffrn_reflns_limit_h_min -12
_diffrn_reflns_limit_k_max 17
_diffrn_reflns_limit_k_min -17
_diffrn_reflns_limit_l_max 22
_diffrn_reflns_limit_l_min -23
_diffrn_reflns_number 36674
_diffrn_reflns_theta_full 66.79
_diffrn_reflns_theta_max 66.79
_diffrn_reflns_theta_min 3.83
_diffrn_source 'fine-focus sealed tube'
_diffrn_source_type 'fine-focus sealed tube'
_exptl_absorpt_coefficient_mu 1.109
_exptl_absorpt_correction_T_max 0.98
_exptl_absorpt_correction_T_min 0.86
_exptl_absorpt_correction_type multi-scan
_exptl_absorpt_process_details
;
Bruker AXS (2014). SADABS, Version 2014/5, Bruker AXS Inc., Madison, Wisconsin,
USA.
;
_exptl_crystal_colour colourless
_exptl_crystal_density_diffrn 1.433
_exptl_crystal_density_method 'not measured'
_exptl_crystal_description plate
_exptl_crystal_F_000 1296
_exptl_crystal_size_max 0.140
_exptl_crystal_size_mid 0.120
_exptl_crystal_size_min 0.020
_refine_diff_density_max 0.256
_refine_diff_density_min -0.285
_refine_ls_extinction_method none
_refine_ls_goodness_of_fit_ref 1.017
_refine_ls_hydrogen_treatment constr
_refine_ls_matrix_type full
_refine_ls_number_parameters 402
_refine_ls_number_reflns 5166
_refine_ls_number_restraints 0
_refine_ls_restrained_S_all 1.017
_refine_ls_R_factor_all 0.0859
_refine_ls_R_factor_gt 0.0564
_refine_ls_shift/su_max 0.000
_refine_ls_shift/su_mean 0.000
_refine_ls_structure_factor_coef Fsqd
_refine_ls_weighting_details 'w=1/[\s^2^(Fo^2^)+(0.0866P)^2^] where P=(Fo^2^+2Fc^2^)/3'
_refine_ls_weighting_scheme calc
_refine_ls_wR_factor_gt 0.1403
_refine_ls_wR_factor_ref 0.1620
_reflns_number_gt 3527
_reflns_number_total 5166
_reflns_threshold_expression 'I > 2\s(I)'
_cod_data_source_file c8dt02435a2.cif
_cod_data_source_block erk8875
_cod_depositor_comments 'Adding full bibliography for 7046836--7046845.cif.'
_cod_database_code 7046837

loop_
_space_group_symop_operation_xyz
'x, y, z'
'-x+1/2, y+1/2, -z+1/2'
'-x, -y, -z'
'x-1/2, -y-1/2, z-1/2'

loop_
_atom_site_type_symbol
_atom_site_label
_atom_site_fract_x
_atom_site_fract_y
_atom_site_fract_z
_atom_site_U_iso_or_equiv
_atom_site_adp_type
_atom_site_calc_flag
_atom_site_refinement_flags_adp
_atom_site_refinement_flags_posn
_atom_site_occupancy
N N1 0.4090(2) 0.91863(15) 0.72564(12) 0.0325(5) Uani d . . 1
C C1 0.5258(3) 0.89983(17) 0.72342(14) 0.0328(6) Uani d . . 1
C C2 0.6437(3) 0.88044(18) 0.72245(14) 0.0326(6) Uani d . . 1
C C3 0.7465(3) 0.95140(19) 0.74885(17) 0.0399(7) Uani d . . 1
H H3A 0.7059 1.0119 0.7499 0.06 Uiso calc U R 1
H H3B 0.8089 0.9534 0.7174 0.06 Uiso calc U R 1
H H3C 0.7911 0.9349 0.7964 0.06 Uiso calc U R 1
C C11 0.3229(3) 0.9628(2) 0.66092(16) 0.0380(7) Uani d . . 1
C C12 0.2456(3) 1.0404(2) 0.68621(17) 0.0471(8) Uani d . . 1
H H12A 0.3045 1.0927 0.7013 0.057 Uiso calc U R 1
H H12B 0.179 1.0615 0.6461 0.057 Uiso calc U R 1
C C13 0.1800(4) 1.0146(3) 0.74606(19) 0.0611(10) Uani d . . 1
H H13A 0.1171 0.9645 0.7312 0.073 Uiso calc U R 1
H H13B 0.1326 1.0682 0.7597 0.073 Uiso calc U R 1
C C14 0.2815(4) 0.9831(3) 0.80830(18) 0.0579(9) Uani d . . 1
H H14A 0.2383 0.9689 0.8481 0.069 Uiso calc U R 1
H H14B 0.3425 1.0344 0.8231 0.069 Uiso calc U R 1
C C15 0.3580(3) 0.8992(2) 0.79335(17) 0.0443(7) Uani d . . 1
C C16 0.4120(3) 1.0010(2) 0.61506(17) 0.0456(7) Uani d . . 1
H H16A 0.3608 1.0342 0.5752 0.068 Uiso calc U R 1
H H16B 0.4584 0.9504 0.5976 0.068 Uiso calc U R 1
H H16C 0.4743 1.0432 0.6428 0.068 Uiso calc U R 1
C C17 0.2356(3) 0.8894(2) 0.62029(18) 0.0473(8) Uani d . . 1
H H17A 0.1964 0.9131 0.5737 0.071 Uiso calc U R 1
H H17B 0.1674 0.8733 0.6461 0.071 Uiso calc U R 1
H H17C 0.2869 0.8346 0.615 0.071 Uiso calc U R 1
C C18 0.4740(3) 0.8876(2) 0.85318(17) 0.0485(8) Uani d . . 1
H H18A 0.532 0.9404 0.8541 0.073 Uiso calc U R 1
H H18B 0.5204 0.8311 0.8459 0.073 Uiso calc U R 1
H H18C 0.4443 0.8837 0.898 0.073 Uiso calc U R 1
C C19 0.2795(3) 0.8108(3) 0.7843(2) 0.0576(9) Uani d . . 1
H H19A 0.2566 0.7938 0.8292 0.086 Uiso calc U R 1
H H19B 0.331 0.7616 0.7688 0.086 Uiso calc U R 1
H H19C 0.2005 0.8201 0.749 0.086 Uiso calc U R 1
B B1 0.6810(3) 0.7747(2) 0.69937(18) 0.0341(7) Uani d . . 1
C C21 0.4511(3) 0.58072(19) 0.58626(15) 0.0357(6) Uani d . . 1
C C22 0.3520(3) 0.6318(2) 0.54706(17) 0.0431(7) Uani d . . 1
H H22 0.3521 0.6968 0.5523 0.052 Uiso calc U R 1
C C23 0.2526(3) 0.5903(2) 0.50048(18) 0.0483(8) Uani d . . 1
H H23 0.1859 0.6269 0.474 0.058 Uiso calc U R 1
C C24 0.2497(3) 0.4962(2) 0.49209(17) 0.0451(7) Uani d . . 1
H H24 0.1812 0.4678 0.4602 0.054 Uiso calc U R 1
C C25 0.3474(3) 0.4440(2) 0.53050(17) 0.0438(7) Uani d . . 1
H H25 0.3467 0.3791 0.5249 0.053 Uiso calc U R 1
C C26 0.4464(3) 0.4857(2) 0.57714(16) 0.0389(7) Uani d . . 1
H H26 0.5127 0.4487 0.6036 0.047 Uiso calc U R 1
C C4 0.5512(3) 0.72454(18) 0.65562(15) 0.0341(6) Uani d . . 1
H H4A 0.4827 0.7287 0.684 0.041 Uiso calc U R 1
H H4B 0.5211 0.7597 0.6118 0.041 Uiso calc U R 1
C C5 0.5648(3) 0.62386(19) 0.63588(15) 0.0363(6) Uani d . . 1
H H5A 0.642 0.6183 0.6141 0.044 Uiso calc U R 1
H H5B 0.5815 0.5873 0.6798 0.044 Uiso calc U R 1
C C31 0.7836(3) 0.77910(18) 0.64481(15) 0.0335(6) Uani d . . 1
F F32 0.69235(17) 0.91589(11) 0.58971(9) 0.0443(4) Uani d . . 1
C C32 0.7784(3) 0.84601(19) 0.59370(15) 0.0369(6) Uani d . . 1
F F33 0.84734(19) 0.91600(12) 0.49617(10) 0.0514(5) Uani d . . 1
C C33 0.8559(3) 0.84742(19) 0.54324(15) 0.0391(7) Uani d . . 1
F F34 1.01763(18) 0.77662(12) 0.49257(10) 0.0509(5) Uani d . . 1
C C34 0.9427(3) 0.7776(2) 0.54116(16) 0.0403(7) Uani d . . 1
F F35 1.03538(18) 0.63908(12) 0.58883(11) 0.0535(5) Uani d . . 1
C C35 0.9509(3) 0.70869(19) 0.59045(17) 0.0412(7) Uani d . . 1
F F36 0.88963(16) 0.63951(10) 0.68602(9) 0.0432(4) Uani d . . 1
C C36 0.8743(3) 0.71071(18) 0.64017(16) 0.0368(6) Uani d . . 1
C C41 0.7467(3) 0.73004(18) 0.77699(15) 0.0338(6) Uani d . . 1
F F42 0.55262(16) 0.65904(11) 0.79537(9) 0.0424(4) Uani d . . 1
C C42 0.6787(3) 0.67940(19) 0.81877(15) 0.0357(6) Uani d . . 1
F F43 0.65714(19) 0.59610(12) 0.92070(10) 0.0517(5) Uani d . . 1
C C43 0.7298(3) 0.64675(19) 0.88502(16) 0.0399(7) Uani d . . 1
F F44 0.9090(2) 0.63511(13) 0.97893(10) 0.0586(5) Uani d . . 1
C C44 0.8559(3) 0.6661(2) 0.91498(16) 0.0439(7) Uani d . . 1
F F45 1.05342(18) 0.73577(13) 0.90450(10) 0.0537(5) Uani d . . 1
C C45 0.9290(3) 0.7173(2) 0.87672(17) 0.0420(7) Uani d . . 1
F F46 0.95342(16) 0.79720(11) 0.77718(9) 0.0439(4) Uani d . . 1
C C46 0.8735(3) 0.74731(19) 0.81036(16) 0.0383(7) Uani d . . 1

loop_
_atom_site_aniso_label
_atom_site_aniso_U_11
_atom_site_aniso_U_22
_atom_site_aniso_U_33
_atom_site_aniso_U_12
_atom_site_aniso_U_13
_atom_site_aniso_U_23
N1 0.0325(13) 0.0329(11) 0.0330(12) 0.0021(10) 0.0081(9) -0.0013(9)
C1 0.0390(17) 0.0257(12) 0.0345(15) -0.0009(11) 0.0091(11) -0.0026(10)
C2 0.0360(15) 0.0322(13) 0.0302(15) 0.0001(12) 0.0081(11) 0.0021(11)
C3 0.0370(15) 0.0345(14) 0.0481(18) -0.0008(12) 0.0077(13) -0.0046(12)
C11 0.0366(15) 0.0400(15) 0.0368(16) 0.0051(12) 0.0053(12) 0.0025(12)
C12 0.0470(18) 0.0489(17) 0.0451(18) 0.0155(15) 0.0084(14) 0.0011(14)
C13 0.057(2) 0.078(2) 0.051(2) 0.0337(19) 0.0194(17) 0.0064(18)
C14 0.059(2) 0.077(2) 0.0417(19) 0.0306(19) 0.0193(16) 0.0054(17)
C15 0.0441(17) 0.0539(18) 0.0381(17) 0.0078(14) 0.0158(13) 0.0067(14)
C16 0.0462(18) 0.0492(17) 0.0418(17) 0.0066(14) 0.0098(14) 0.0071(13)
C17 0.0419(17) 0.0488(17) 0.0473(19) 0.0017(14) -0.0008(14) -0.0015(14)
C18 0.0504(19) 0.0601(19) 0.0362(17) 0.0138(16) 0.0112(14) 0.0048(14)
C19 0.0432(18) 0.072(2) 0.061(2) -0.0018(17) 0.0176(16) 0.0189(18)
B1 0.0338(16) 0.0314(15) 0.0382(18) 0.0009(13) 0.0101(13) 0.0015(13)
C21 0.0346(15) 0.0372(14) 0.0382(16) -0.0017(12) 0.0144(12) -0.0037(12)
C22 0.0416(17) 0.0380(15) 0.0479(18) 0.0044(13) 0.0043(13) -0.0107(13)
C23 0.0434(18) 0.0502(18) 0.0488(19) 0.0064(14) 0.0028(14) -0.0104(15)
C24 0.0382(17) 0.0522(18) 0.0446(18) -0.0052(14) 0.0075(13) -0.0145(14)
C25 0.0494(18) 0.0371(15) 0.0478(18) -0.0062(14) 0.0166(14) -0.0054(13)
C26 0.0394(16) 0.0394(15) 0.0398(16) -0.0012(13) 0.0121(12) -0.0036(12)
C4 0.0340(15) 0.0340(13) 0.0353(15) -0.0004(12) 0.0090(11) 0.0011(11)
C5 0.0368(15) 0.0358(14) 0.0370(16) 0.0017(12) 0.0092(12) -0.0034(12)
C31 0.0309(14) 0.0314(13) 0.0380(16) 0.0000(11) 0.0061(11) -0.0010(11)
F32 0.0466(10) 0.0420(9) 0.0464(10) 0.0137(8) 0.0144(8) 0.0100(7)
C32 0.0375(15) 0.0365(14) 0.0374(16) 0.0020(12) 0.0094(12) 0.0003(12)
F33 0.0596(12) 0.0540(10) 0.0445(10) 0.0064(9) 0.0194(8) 0.0157(8)
C33 0.0445(17) 0.0376(15) 0.0359(16) 0.0007(13) 0.0096(12) 0.0050(12)
F34 0.0575(11) 0.0529(10) 0.0502(11) 0.0020(9) 0.0300(9) 0.0012(8)
C34 0.0414(17) 0.0436(16) 0.0399(17) -0.0025(13) 0.0177(13) -0.0018(13)
F35 0.0534(11) 0.0443(10) 0.0717(13) 0.0129(8) 0.0341(10) 0.0059(9)
C35 0.0403(17) 0.0353(15) 0.0521(19) 0.0018(13) 0.0191(14) 0.0010(13)
F36 0.0465(10) 0.0323(8) 0.0557(11) 0.0074(7) 0.0224(8) 0.0101(7)
C36 0.0374(16) 0.0315(13) 0.0437(17) -0.0021(12) 0.0133(12) 0.0019(12)
C41 0.0333(15) 0.0297(13) 0.0389(16) 0.0009(11) 0.0087(12) -0.0027(11)
F42 0.0411(9) 0.0443(9) 0.0444(10) -0.0054(7) 0.0146(7) 0.0008(7)
C42 0.0382(15) 0.0343(14) 0.0363(16) -0.0001(12) 0.0112(12) -0.0024(11)
F43 0.0653(12) 0.0497(10) 0.0463(11) 0.0050(9) 0.0263(9) 0.0109(8)
C43 0.0508(18) 0.0356(14) 0.0368(16) 0.0051(13) 0.0174(13) 0.0013(12)
F44 0.0734(13) 0.0616(11) 0.0390(11) 0.0139(10) 0.0065(9) 0.0069(9)
C44 0.058(2) 0.0413(15) 0.0323(16) 0.0103(14) 0.0086(14) 0.0029(12)
F45 0.0462(11) 0.0534(10) 0.0549(12) 0.0020(8) -0.0068(9) -0.0005(9)
C45 0.0399(16) 0.0393(15) 0.0438(18) 0.0021(13) 0.0003(13) -0.0037(13)
F46 0.0367(9) 0.0440(9) 0.0500(11) -0.0048(7) 0.0061(7) 0.0055(7)
C46 0.0401(16) 0.0327(13) 0.0423(17) 0.0015(12) 0.0086(13) 0.0004(12)

loop_
_atom_type_symbol
_atom_type_description
_atom_type_scat_dispersion_real
_atom_type_scat_dispersion_imag
_atom_type_scat_source
C C 0.0181 0.0091 'International Tables Vol C Tables 4.2.6.8 and 6.1.1.4'
H H 0.0000 0.0000 'International Tables Vol C Tables 4.2.6.8 and 6.1.1.4'
B B 0.0090 0.0039 'International Tables Vol C Tables 4.2.6.8 and 6.1.1.4'
N N 0.0311 0.0180 'International Tables Vol C Tables 4.2.6.8 and 6.1.1.4'
F F 0.0727 0.0534 'International Tables Vol C Tables 4.2.6.8 and 6.1.1.4'

loop_
_geom_angle_atom_site_label_1
_geom_angle_atom_site_label_2
_geom_angle_atom_site_label_3
_geom_angle
C1 N1 C15 119.4(2)
C1 N1 C11 119.0(2)
C15 N1 C11 121.6(2)
N1 C1 C2 178.9(3)
C1 C2 C3 118.6(2)
C1 C2 B1 119.1(2)
C3 C2 B1 122.0(2)
C2 C3 H3A 109.5
C2 C3 H3B 109.5
H3A C3 H3B 109.5
C2 C3 H3C 109.5
H3A C3 H3C 109.5
H3B C3 H3C 109.5
C16 C11 C17 109.5(3)
C16 C11 C12 110.2(3)
C17 C11 C12 112.1(3)
C16 C11 N1 107.2(2)
C17 C11 N1 109.3(2)
C12 C11 N1 108.3(2)
C13 C12 C11 114.5(3)
C13 C12 H12A 108.6
C11 C12 H12A 108.6
C13 C12 H12B 108.6
C11 C12 H12B 108.6
H12A C12 H12B 107.6
C12 C13 C14 109.1(3)
C12 C13 H13A 109.9
C14 C13 H13A 109.9
C12 C13 H13B 109.9
C14 C13 H13B 109.9
H13A C13 H13B 108.3
C13 C14 C15 114.1(3)
C13 C14 H14A 108.7
C15 C14 H14A 108.7
C13 C14 H14B 108.7
C15 C14 H14B 108.7
H14A C14 H14B 107.6
C19 C15 C14 113.9(3)
C19 C15 C18 109.4(3)
C14 C15 C18 108.7(3)
C19 C15 N1 109.2(3)
C14 C15 N1 107.5(2)
C18 C15 N1 107.9(2)
C11 C16 H16A 109.5
C11 C16 H16B 109.5
H16A C16 H16B 109.5
C11 C16 H16C 109.5
H16A C16 H16C 109.5
H16B C16 H16C 109.5
C11 C17 H17A 109.5
C11 C17 H17B 109.5
H17A C17 H17B 109.5
C11 C17 H17C 109.5
H17A C17 H17C 109.5
H17B C17 H17C 109.5
C15 C18 H18A 109.5
C15 C18 H18B 109.5
H18A C18 H18B 109.5
C15 C18 H18C 109.5
H18A C18 H18C 109.5
H18B C18 H18C 109.5
C15 C19 H19A 109.5
C15 C19 H19B 109.5
H19A C19 H19B 109.5
C15 C19 H19C 109.5
H19A C19 H19C 109.5
H19B C19 H19C 109.5
C4 B1 C31 105.7(2)
C4 B1 C41 117.1(2)
C31 B1 C41 112.6(2)
C4 B1 C2 109.5(2)
C31 B1 C2 110.6(2)
C41 B1 C2 101.3(2)
C22 C21 C26 117.3(3)
C22 C21 C5 123.0(2)
C26 C21 C5 119.6(3)
C23 C22 C21 121.3(3)
C23 C22 H22 119.3
C21 C22 H22 119.3
C24 C23 C22 120.5(3)
C24 C23 H23 119.7
C22 C23 H23 119.7
C25 C24 C23 119.2(3)
C25 C24 H24 120.4
C23 C24 H24 120.4
C24 C25 C26 120.2(3)
C24 C25 H25 119.9
C26 C25 H25 119.9
C25 C26 C21 121.5(3)
C25 C26 H26 119.3
C21 C26 H26 119.3
C5 C4 B1 116.6(2)
C5 C4 H4A 108.1
B1 C4 H4A 108.1
C5 C4 H4B 108.1
B1 C4 H4B 108.1
H4A C4 H4B 107.3
C21 C5 C4 117.0(2)
C21 C5 H5A 108.0
C4 C5 H5A 108.0
C21 C5 H5B 108.0
C4 C5 H5B 108.0
H5A C5 H5B 107.3
C32 C31 C36 112.8(3)
C32 C31 B1 123.1(2)
C36 C31 B1 123.7(2)
F32 C32 C31 120.1(3)
F32 C32 C33 115.3(2)
C31 C32 C33 124.6(3)
F33 C33 C34 119.2(3)
F33 C33 C32 121.1(3)
C34 C33 C32 119.7(3)
F34 C34 C33 121.0(3)
F34 C34 C35 120.9(3)
C33 C34 C35 118.1(3)
F35 C35 C36 120.8(3)
F35 C35 C34 118.8(3)
C36 C35 C34 120.4(3)
F36 C36 C35 115.7(2)
F36 C36 C31 120.0(3)
C35 C36 C31 124.4(3)
C42 C41 C46 112.4(3)
C42 C41 B1 124.2(2)
C46 C41 B1 123.0(3)
F42 C42 C43 114.8(3)
F42 C42 C41 120.3(3)
C43 C42 C41 125.0(3)
F43 C43 C44 119.7(3)
F43 C43 C42 120.6(3)
C44 C43 C42 119.7(3)
F44 C44 C43 121.4(3)
F44 C44 C45 120.1(3)
C43 C44 C45 118.5(3)
F45 C45 C46 121.1(3)
F45 C45 C44 119.6(3)
C46 C45 C44 119.3(3)
F46 C46 C45 114.8(3)
F46 C46 C41 120.2(3)
C45 C46 C41 125.0(3)

loop_
_geom_bond_atom_site_label_1
_geom_bond_atom_site_label_2
_geom_bond_distance
N1 C1 1.270(4)
N1 C15 1.538(4)
N1 C11 1.539(4)
C1 C2 1.279(4)
C2 C3 1.512(4)
C2 B1 1.670(4)
C3 H3A 0.98
C3 H3B 0.98
C3 H3C 0.98
C11 C16 1.518(5)
C11 C17 1.526(4)
C11 C12 1.528(4)
C12 C13 1.508(5)
C12 H12A 0.99
C12 H12B 0.99
C13 C14 1.520(5)
C13 H13A 0.99
C13 H13B 0.99
C14 C15 1.521(5)
C14 H14A 0.99
C14 H14B 0.99
C15 C19 1.521(5)
C15 C18 1.524(4)
C16 H16A 0.98
C16 H16B 0.98
C16 H16C 0.98
C17 H17A 0.98
C17 H17B 0.98
C17 H17C 0.98
C18 H18A 0.98
C18 H18B 0.98
C18 H18C 0.98
C19 H19A 0.98
C19 H19B 0.98
C19 H19C 0.98
B1 C4 1.636(4)
B1 C31 1.654(4)
B1 C41 1.662(4)
C21 C22 1.384(4)
C21 C26 1.394(4)
C21 C5 1.520(4)
C22 C23 1.383(4)
C22 H22 0.95
C23 C24 1.378(5)
C23 H23 0.95
C24 C25 1.377(5)
C24 H24 0.95
C25 C26 1.382(4)
C25 H25 0.95
C26 H26 0.95
C4 C5 1.528(4)
C4 H4A 0.99
C4 H4B 0.99
C5 H5A 0.99
C5 H5B 0.99
C31 C32 1.382(4)
C31 C36 1.395(4)
F32 C32 1.355(3)
C32 C33 1.390(4)
F33 C33 1.343(3)
C33 C34 1.373(4)
F34 C34 1.341(4)
C34 C35 1.377(4)
F35 C35 1.353(3)
C35 C36 1.372(4)
F36 C36 1.354(3)
C41 C42 1.391(4)
C41 C46 1.391(4)
F42 C42 1.352(3)
C42 C43 1.377(4)
F43 C43 1.346(4)
C43 C44 1.374(5)
F44 C44 1.336(4)
C44 C45 1.386(5)
F45 C45 1.345(4)
C45 C46 1.377(4)
F46 C46 1.364(4)

loop_
_geom_torsion_atom_site_label_1
_geom_torsion_atom_site_label_2
_geom_torsion_atom_site_label_3
_geom_torsion_atom_site_label_4
_geom_torsion
C1 N1 C11 C16 -17.2(3)
C15 N1 C11 C16 161.2(2)
C1 N1 C11 C17 101.5(3)
C15 N1 C11 C17 -80.2(3)
C1 N1 C11 C12 -136.1(3)
C15 N1 C11 C12 42.2(3)
C16 C11 C12 C13 -165.3(3)
C17 C11 C12 C13 72.4(4)
N1 C11 C12 C13 -48.2(4)
C11 C12 C13 C14 59.1(4)
C12 C13 C14 C15 -60.9(4)
C13 C14 C15 C19 -70.0(4)
C13 C14 C15 C18 167.8(3)
C13 C14 C15 N1 51.1(4)
C1 N1 C15 C19 -101.3(3)
C11 N1 C15 C19 80.3(3)
C1 N1 C15 C14 134.7(3)
C11 N1 C15 C14 -43.7(4)
C1 N1 C15 C18 17.5(4)
C11 N1 C15 C18 -160.8(2)
C1 C2 B1 C4 19.8(4)
C3 C2 B1 C4 -166.1(3)
C1 C2 B1 C31 135.9(3)
C3 C2 B1 C31 -50.0(3)
C1 C2 B1 C41 -104.5(3)
C3 C2 B1 C41 69.6(3)
C26 C21 C22 C23 -0.3(5)
C5 C21 C22 C23 177.5(3)
C21 C22 C23 C24 0.2(5)
C22 C23 C24 C25 -0.3(5)
C23 C24 C25 C26 0.4(5)
C24 C25 C26 C21 -0.5(5)
C22 C21 C26 C25 0.5(4)
C5 C21 C26 C25 -177.5(3)
C31 B1 C4 C5 66.1(3)
C41 B1 C4 C5 -60.2(3)
C2 B1 C4 C5 -174.7(2)
C22 C21 C5 C4 14.8(4)
C26 C21 C5 C4 -167.4(3)
B1 C4 C5 C21 -171.2(2)
C4 B1 C31 C32 81.6(3)
C41 B1 C31 C32 -149.4(3)
C2 B1 C31 C32 -36.8(4)
C4 B1 C31 C36 -91.0(3)
C41 B1 C31 C36 38.1(4)
C2 B1 C31 C36 150.6(3)
C36 C31 C32 F32 178.0(2)
B1 C31 C32 F32 4.7(4)
C36 C31 C32 C33 -1.0(4)
B1 C31 C32 C33 -174.3(3)
F32 C32 C33 F33 2.4(4)
C31 C32 C33 F33 -178.5(3)
F32 C32 C33 C34 -177.5(3)
C31 C32 C33 C34 1.6(5)
F33 C33 C34 F34 -0.7(4)
C32 C33 C34 F34 179.2(3)
F33 C33 C34 C35 179.2(3)
C32 C33 C34 C35 -0.9(4)
F34 C34 C35 F35 -0.5(4)
C33 C34 C35 F35 179.6(3)
F34 C34 C35 C36 179.6(3)
C33 C34 C35 C36 -0.3(5)
F35 C35 C36 F36 -0.1(4)
C34 C35 C36 F36 179.8(3)
F35 C35 C36 C31 -179.0(3)
C34 C35 C36 C31 0.9(5)
C32 C31 C36 F36 -179.1(2)
B1 C31 C36 F36 -5.9(4)
C32 C31 C36 C35 -0.2(4)
B1 C31 C36 C35 173.0(3)
C4 B1 C41 C42 -25.6(4)
C31 B1 C41 C42 -148.5(3)
C2 B1 C41 C42 93.4(3)
C4 B1 C41 C46 161.1(3)
C31 B1 C41 C46 38.2(4)
C2 B1 C41 C46 -80.0(3)
C46 C41 C42 F42 177.8(2)
B1 C41 C42 F42 3.9(4)
C46 C41 C42 C43 -1.8(4)
B1 C41 C42 C43 -175.8(3)
F42 C42 C43 F43 2.2(4)
C41 C42 C43 F43 -178.2(3)
F42 C42 C43 C44 -177.8(2)
C41 C42 C43 C44 1.9(4)
F43 C43 C44 F44 0.5(4)
C42 C43 C44 F44 -179.5(3)
F43 C43 C44 C45 179.2(3)
C42 C43 C44 C45 -0.9(4)
F44 C44 C45 F45 -0.2(4)
C43 C44 C45 F45 -178.9(3)
F44 C44 C45 C46 178.8(3)
C43 C44 C45 C46 0.1(4)
F45 C45 C46 F46 -1.1(4)
C44 C45 C46 F46 179.9(3)
F45 C45 C46 C41 178.7(3)
C44 C45 C46 C41 -0.2(5)
C42 C41 C46 F46 -179.2(2)
B1 C41 C46 F46 -5.1(4)
C42 C41 C46 C45 1.0(4)
B1 C41 C46 C45 175.1(3)
